data_2206234
loop_
_publ_author_name
'Wilkinson, Hazel S.'
'Harrison, William T. A.'

_publ_section_title
;
 Propane-1,3-diaminium bis(dihydrogenarsenate)
;
_journal_issue 7
_journal_name_full 'Acta Crystallographica Section E'
_journal_page_first m1289
_journal_page_last m1291
_journal_paper_doi 10.1107/S1600536805017411
_journal_volume 61
_journal_year 2005
_chemical_formula_iupac '(C3 H12 N2) [As H2 O4]2'
_chemical_formula_moiety 'C3 H12 N2 2+, 2As H2 O4 -'
_chemical_formula_sum 'C3 H16 As2 N2 O8'
_chemical_formula_weight 358.02
_chemical_name_systematic
;
Propane-1,3-diaminium bis(dihydrogenarsenate)
;
_space_group_IT_number 15
_symmetry_cell_setting monoclinic
_symmetry_space_group_name_Hall '-I 2ya'
_symmetry_space_group_name_H-M 'I 1 2/a 1'
_atom_sites_solution_hydrogens 'difmap (O-H) and geom (others)'
_atom_sites_solution_primary direct
_atom_sites_solution_secondary difmap
_audit_creation_method SHELXL-97
_cell_angle_alpha 90.00
_cell_angle_beta 103.3990(10)
_cell_angle_gamma 90.00
_cell_formula_units_Z 4
_cell_length_a 15.5563(8)
_cell_length_b 4.6549(2)
_cell_length_c 15.0454(7)
_cell_measurement_reflns_used 3458
_cell_measurement_temperature 293(2)
_cell_measurement_theta_max 32.49
_cell_measurement_theta_min 2.69
_cell_volume 1059.83(9)
_computing_cell_refinement 'SAINT (Bruker, 1999)'
_computing_data_collection 'SMART (Bruker, 1999)'
_computing_data_reduction SAINT
_computing_molecular_graphics 'ORTEP-3 (Farrugia, 1997)'
_computing_publication_material SHELXL97
_computing_structure_refinement 'SHELXL97 (Sheldrick, 1997)'
_computing_structure_solution 'SHELXS97 (Sheldrick, 1997)'
_diffrn_ambient_temperature 293(2)
_diffrn_measured_fraction_theta_full 0.989
_diffrn_measured_fraction_theta_max 0.989
_diffrn_measurement_device_type 'Bruker SMART 1000 CCD'
_diffrn_measurement_method \w
_diffrn_radiation_monochromator graphite
_diffrn_radiation_source 'fine-focus sealed tube'
_diffrn_radiation_type MoK\a
_diffrn_radiation_wavelength 0.71073
_diffrn_reflns_av_R_equivalents 0.0440
_diffrn_reflns_av_sigmaI/netI 0.0356
_diffrn_reflns_limit_h_max 23
_diffrn_reflns_limit_h_min -23
_diffrn_reflns_limit_k_max 5
_diffrn_reflns_limit_k_min -7
_diffrn_reflns_limit_l_max 17
_diffrn_reflns_limit_l_min -22
_diffrn_reflns_number 5128
_diffrn_reflns_theta_full 32.53
_diffrn_reflns_theta_max 32.53
_diffrn_reflns_theta_min 2.69
_diffrn_standards_decay_% 0
_exptl_absorpt_coefficient_mu 6.334
_exptl_absorpt_correction_T_max 0.833
_exptl_absorpt_correction_T_min 0.144
_exptl_absorpt_correction_type multi-scan
_exptl_absorpt_process_details '(SADABS; Bruker, 1999)'
_exptl_crystal_colour colourless
_exptl_crystal_density_diffrn 2.244
_exptl_crystal_density_method 'not measured'
_exptl_crystal_description plate
_exptl_crystal_F_000 712
_exptl_crystal_size_max 0.50
_exptl_crystal_size_mid 0.19
_exptl_crystal_size_min 0.03
_refine_diff_density_max 1.073
_refine_diff_density_min -1.492
_refine_ls_extinction_coef 0.0037(6)
_refine_ls_extinction_expression Fc^*^=kFc[1+0.001xFc^2^\l^3^/sin(2\q)]^-1/4^
_refine_ls_extinction_method SHELXL97
_refine_ls_goodness_of_fit_ref 1.016
_refine_ls_hydrogen_treatment constr
_refine_ls_matrix_type full
_refine_ls_number_parameters 71
_refine_ls_number_reflns 1899
_refine_ls_number_restraints 0
_refine_ls_restrained_S_all 1.016
_refine_ls_R_factor_all 0.0406
_refine_ls_R_factor_gt 0.0365
_refine_ls_shift/su_max 0.002
_refine_ls_shift/su_mean 0.000
_refine_ls_structure_factor_coef Fsqd
_refine_ls_weighting_details 'w = 1/[\s^2^(Fo^2^)+(0.0677P)^2^] where P = (Fo^2^+2Fc^2^)/3'
_refine_ls_weighting_scheme calc
_refine_ls_wR_factor_gt 0.0920
_refine_ls_wR_factor_ref 0.0944
_reflns_number_gt 1667
_reflns_number_total 1899
_reflns_threshold_expression I>2\s(I)
_cod_data_source_file lh6441.cif
_cod_data_source_block I
_cod_original_sg_symbol_H-M 'I 2/a'
_cod_database_code 2206234
_cod_database_fobs_code 2206234

loop_
_symmetry_equiv_pos_as_xyz
'x, y, z'
'-x+1/2, y, -z'
'x+1/2, y+1/2, z+1/2'
'-x+1, y+1/2, -z+1/2'
'-x, -y, -z'
'x-1/2, -y, z'
'-x+1/2, -y+1/2, -z+1/2'
'x, -y+1/2, z+1/2'

loop_
_atom_site_label
_atom_site_fract_x
_atom_site_fract_y
_atom_site_fract_z
_atom_site_U_iso_or_equiv
_atom_site_adp_type
_atom_site_calc_flag
_atom_site_refinement_flags
_atom_site_occupancy
_atom_site_type_symbol
As1 0.610145(14) 0.09809(4) 0.190204(14) 0.01589(11) Uani d . 1 As
O1 0.55861(13) -0.1697(4) 0.23548(14) 0.0284(4) Uani d . 1 O
H1 0.5753 -0.3385 0.2364 0.034 Uiso d R 1 H
O2 0.70063(13) -0.0671(4) 0.16560(14) 0.0250(4) Uani d . 1 O
H2 0.7484 0.0281 0.1966 0.030 Uiso d R 1 H
O3 0.54520(12) 0.2119(5) 0.09502(11) 0.0304(4) Uani d . 1 O
O4 0.64362(12) 0.3454(3) 0.27093(12) 0.0212(3) Uani d . 1 O
N1 0.58882(16) 0.1073(4) 0.43221(15) 0.0242(4) Uani d . 1 N
H3 0.5430 -0.0066 0.4097 0.029 Uiso calc R 1 H
H4 0.5975 0.2257 0.3887 0.029 Uiso calc R 1 H
H5 0.5778 0.2094 0.4783 0.029 Uiso calc R 1 H
C1 0.66881(18) -0.0695(5) 0.46541(19) 0.0262(5) Uani d . 1 C
H6 0.6782 -0.1908 0.4161 0.031 Uiso calc R 1 H
H7 0.6599 -0.1934 0.5143 0.031 Uiso calc R 1 H
C2 0.7500 0.1146(7) 0.5000 0.0252(7) Uani d S 1 C
H8 0.7405 0.2370 0.5490 0.030 Uiso d R 1 H

loop_
_atom_site_aniso_label
_atom_site_aniso_U_11
_atom_site_aniso_U_22
_atom_site_aniso_U_33
_atom_site_aniso_U_12
_atom_site_aniso_U_13
_atom_site_aniso_U_23
As1 0.01398(14) 0.01850(15) 0.01456(14) 0.00068(6) 0.00202(9) 0.00031(6)
O1 0.0256(9) 0.0181(7) 0.0455(11) 0.0000(7) 0.0163(8) 0.0041(7)
O2 0.0154(8) 0.0319(9) 0.0282(9) 0.0004(6) 0.0061(7) -0.0091(6)
O3 0.0263(9) 0.0458(10) 0.0166(7) 0.0110(8) -0.0004(6) 0.0049(7)
O4 0.0193(7) 0.0216(7) 0.0223(8) -0.0016(6) 0.0039(6) -0.0038(6)
N1 0.0206(10) 0.0326(11) 0.0184(9) -0.0023(7) 0.0025(8) -0.0023(6)
C1 0.0214(11) 0.0290(11) 0.0253(12) -0.0015(9) -0.0007(9) 0.0031(9)
C2 0.0181(15) 0.0301(16) 0.0251(16) 0.000 0.0004(12) 0.000

loop_
_atom_type_symbol
_atom_type_description
_atom_type_scat_dispersion_real
_atom_type_scat_dispersion_imag
_atom_type_scat_source
C C 0.0033 0.0016 'International Tables Vol C Tables 4.2.6.8 and 6.1.1.4'
H H 0.0000 0.0000 'International Tables Vol C Tables 4.2.6.8 and 6.1.1.4'
N N 0.0061 0.0033 'International Tables Vol C Tables 4.2.6.8 and 6.1.1.4'
O O 0.0106 0.0060 'International Tables Vol C Tables 4.2.6.8 and 6.1.1.4'
As As 0.0499 2.0058 'International Tables Vol C Tables 4.2.6.8 and 6.1.1.4'

loop_
_geom_angle_atom_site_label_1
_geom_angle_atom_site_label_2
_geom_angle_atom_site_label_3
_geom_angle_site_symmetry_1
_geom_angle_site_symmetry_3
_geom_angle
O3 As1 O4 . . 116.04(9)
O3 As1 O1 . . 109.49(10)
O4 As1 O1 . . 108.06(9)
O3 As1 O2 . . 109.06(9)
O4 As1 O2 . . 109.45(9)
O1 As1 O2 . . 104.07(8)
As1 O1 H1 . . 121.7
As1 O2 H2 . . 106.8
C1 N1 H3 . . 109.5
C1 N1 H4 . . 109.5
H3 N1 H4 . . 109.5
C1 N1 H5 . . 109.5
H3 N1 H5 . . 109.5
H4 N1 H5 . . 109.5
N1 C1 C2 . . 111.72(19)
N1 C1 H6 . . 109.3
C2 C1 H6 . . 109.3
N1 C1 H7 . . 109.3
C2 C1 H7 . . 109.3
H6 C1 H7 . . 107.9
C1 C2 C1 . 2_656 111.1(3)
C1 C2 H8 . . 109.4
C1 C2 H8 2_656 . 109.4

loop_
_geom_bond_atom_site_label_1
_geom_bond_atom_site_label_2
_geom_bond_site_symmetry_2
_geom_bond_distance
_geom_bond_publ_flag
As1 O3 . 1.6375(17) y
As1 O4 . 1.6669(16) y
As1 O1 . 1.7071(17) y
As1 O2 . 1.7180(18) y
O1 H1 . 0.8265 ?
O2 H2 . 0.8979 ?
N1 C1 . 1.479(3) ?
N1 H3 . 0.8900 ?
N1 H4 . 0.8900 ?
N1 H5 . 0.8900 ?
C1 C2 . 1.515(3) ?
C1 H6 . 0.9700 ?
C1 H7 . 0.9700 ?
C2 C1 2_656 1.515(3) ?
C2 H8 . 0.9700 ?

loop_
_geom_hbond_atom_site_label_D
_geom_hbond_atom_site_label_H
_geom_hbond_atom_site_label_A
_geom_hbond_site_symmetry_A
_geom_hbond_distance_DH
_geom_hbond_distance_HA
_geom_hbond_distance_DA
_geom_hbond_angle_DHA
O1 H1 O4 1_545 0.83 1.82 2.608(3) 159
O2 H2 O4 7_655 0.90 1.74 2.603(3) 161
N1 H3 O3 4_545 0.89 1.89 2.740(3) 160
N1 H4 O4 . 0.89 2.13 2.967(3) 156
N1 H5 O3 8 0.89 1.97 2.818(3) 158
C1 H7 O2 8_545 0.97 2.48 3.389(3) 156
C2 H8 O2 8 0.97 2.52 3.482(3) 174

loop_
_geom_torsion_atom_site_label_1
_geom_torsion_atom_site_label_2
_geom_torsion_atom_site_label_3
_geom_torsion_atom_site_label_4
_geom_torsion_site_symmetry_4
_geom_torsion
_geom_torsion_publ_flag
N1 C1 C2 C1 2_656 179.5(3) y
